data_4311449
loop_
_publ_author_name
'Eddie Y. Y. Chan'
'Qian-Feng Zhang'
'Yiu-Keung Sau'
'Samuel M. F. Lo'
'Herman H. Y. Sung'
'Ian D. Williams'
'Richard K. Haynes'
'Wa-Hung Leung'

_publ_section_title
;
 Chiral Bisphosphinite Metalloligands Derived from a P-Chiral Secondary
 Phosphine Oxide
;
_journal_name_full 'Inorganic Chemistry'
_journal_page_first 4921
_journal_page_last 4926
_journal_paper_doi 10.1021/ic049744u
_journal_volume 43
_journal_year 2004
_chemical_formula_sum 'C40 H56 B2 F4 O4 P4 Pd2 S4 W'
_chemical_formula_weight 1347.24
_chemical_name_systematic
; 
 ? 
;
_space_group_IT_number 4
_symmetry_cell_setting monoclinic
_symmetry_space_group_name_Hall 'P 2yb'
_symmetry_space_group_name_H-M 'P 1 21 1'
_atom_sites_solution_hydrogens geom
_atom_sites_solution_primary direct
_atom_sites_solution_secondary difmap
_audit_creation_method SHELXL-97
_cell_angle_alpha 90.00
_cell_angle_beta 112.281(2)
_cell_angle_gamma 90.00
_cell_formula_units_Z 2
_cell_length_a 14.9250(17)
_cell_length_b 10.5019(12)
_cell_length_c 16.9680(19)
_cell_measurement_reflns_used 2165
_cell_measurement_temperature 100(2)
_cell_measurement_theta_max 23.73
_cell_measurement_theta_min 2.30
_cell_volume 2461.0(5)
_computing_cell_refinement 'SAINT+ NT V6.02a (Bruker, 1998)'
_computing_data_collection 'SMART NT V5.619 (Bruker, 2000)'
_computing_data_reduction 'SAINT+ NT V6.02a'
_computing_molecular_graphics 'SHELXTL V5.1 (Sheldrick, 1997)'
_computing_publication_material 'SHELXTL V5.1'
_computing_structure_refinement 'SHELXL-97 (Sheldrick, 1997)'
_computing_structure_solution 'SHELXS-97 (Sheldrick, 1990)'
_diffrn_ambient_temperature 100(2)
_diffrn_measured_fraction_theta_full 0.992
_diffrn_measured_fraction_theta_max 0.992
_diffrn_measurement_device_type 'Bruker SMART APEX CCD diffractometer'
_diffrn_measurement_method 'omega scans'
_diffrn_radiation_monochromator graphite
_diffrn_radiation_source 'fine-focus sealed tube'
_diffrn_radiation_type MoK\a
_diffrn_radiation_wavelength 0.71073
_diffrn_reflns_av_R_equivalents 0.0580
_diffrn_reflns_av_sigmaI/netI 0.1064
_diffrn_reflns_limit_h_max 17
_diffrn_reflns_limit_h_min -17
_diffrn_reflns_limit_k_max 12
_diffrn_reflns_limit_k_min -10
_diffrn_reflns_limit_l_max 20
_diffrn_reflns_limit_l_min -20
_diffrn_reflns_number 12257
_diffrn_reflns_theta_full 24.99
_diffrn_reflns_theta_max 24.99
_diffrn_reflns_theta_min 1.30
_exptl_absorpt_coefficient_mu 3.408
_exptl_absorpt_correction_T_max 1.00
_exptl_absorpt_correction_T_min 0.72
_exptl_absorpt_correction_type empirical
_exptl_absorpt_process_details SADABS
_exptl_crystal_colour yellow
_exptl_crystal_density_diffrn 1.818
_exptl_crystal_density_method 'not measured'
_exptl_crystal_description needle
_exptl_crystal_F_000 1328
_exptl_crystal_size_max 0.30
_exptl_crystal_size_mid 0.05
_exptl_crystal_size_min 0.05
_refine_diff_density_max 1.406
_refine_diff_density_min -1.014
_refine_diff_density_rms 0.156
_refine_ls_abs_structure_details 'Flack H D (1983), Acta Cryst. A39, 876-881'
_refine_ls_abs_structure_Flack 0.005(7)
_refine_ls_extinction_method none
_refine_ls_goodness_of_fit_ref 0.843
_refine_ls_hydrogen_treatment mixed
_refine_ls_matrix_type full
_refine_ls_number_parameters 550
_refine_ls_number_reflns 6599
_refine_ls_number_restraints 1
_refine_ls_restrained_S_all 0.843
_refine_ls_R_factor_all 0.0595
_refine_ls_R_factor_gt 0.0388
_refine_ls_shift/su_max 0.001
_refine_ls_shift/su_mean 0.000
_refine_ls_structure_factor_coef Fsqd
_refine_ls_weighting_details 'calc w=1/[\s^2^(Fo^2^)+(0.0010P)^2^+0.0000P] where P=(Fo^2^+2Fc^2^)/3'
_refine_ls_weighting_scheme calc
_refine_ls_wR_factor_gt 0.0687
_refine_ls_wR_factor_ref 0.0739
_reflns_number_gt 5281
_reflns_number_total 6599
_reflns_threshold_expression >2sigma(I)
_cod_data_source_file ic049744usi20040227_075416.cif
_cod_data_source_block (WS4)[Pd(tBuPhO)BF2]2
_cod_depositor_comments
;
The following automatic conversions were performed:
'_symmetry_cell_setting' value 'Monoclinic' changed to 'monoclinic'
according to '/home/saulius/struct/CIF-dictionaries/cif_core.dic'
dictionary named 'cif_core.dic' version 2.4.1 from 2010-06-29.

Automatic conversion script
Id: cif_fix_enum 1527 2010-12-29 10:47:43Z saulius 
;
_cod_database_code 4311449

loop_
_symmetry_equiv_pos_as_xyz
'x, y, z'
'-x, y+1/2, -z'

loop_
_atom_site_label
_atom_site_type_symbol
_atom_site_fract_x
_atom_site_fract_y
_atom_site_fract_z
_atom_site_U_iso_or_equiv
_atom_site_adp_type
_atom_site_occupancy
_atom_site_symmetry_multiplicity
_atom_site_calc_flag
_atom_site_refinement_flags
_atom_site_disorder_assembly
_atom_site_disorder_group
W1 W 0.77107(3) 0.55645(4) 0.74333(3) 0.01423(10) Uani 1 1 d . . .
Pd1 Pd 0.76321(6) 0.67776(6) 0.89611(5) 0.01312(19) Uani 1 1 d . . .
Pd2 Pd 0.76605(6) 0.44138(6) 0.58374(5) 0.01410(19) Uani 1 1 d . . .
P1 P 0.7973(2) 0.8807(2) 0.95078(16) 0.0140(6) Uani 1 1 d . . .
P2 P 0.6991(2) 0.6217(2) 0.99626(17) 0.0154(6) Uani 1 1 d . . .
P3 P 0.6636(2) 0.4445(3) 0.44245(16) 0.0162(6) Uani 1 1 d . . .
P4 P 0.8768(2) 0.3230(2) 0.55182(16) 0.0164(6) Uani 1 1 d . . .
S1 S 0.8018(2) 0.7561(2) 0.78081(17) 0.0219(7) Uani 1 1 d . . .
S2 S 0.7455(2) 0.4639(2) 0.84838(17) 0.0231(7) Uani 1 1 d . . .
S3 S 0.6447(2) 0.5373(3) 0.62399(16) 0.0238(7) Uani 1 1 d . . .
S4 S 0.8912(2) 0.4627(3) 0.72258(16) 0.0236(6) Uani 1 1 d . . .
O1 O 0.7567(5) 0.9158(6) 1.0204(4) 0.0204(17) Uani 1 1 d . . .
O2 O 0.7281(5) 0.7142(5) 1.0743(4) 0.0153(16) Uani 1 1 d . . .
O3 O 0.8384(5) 0.2430(6) 0.4685(4) 0.0179(16) Uani 1 1 d . . .
O4 O 0.6949(5) 0.3558(6) 0.3832(4) 0.0189(17) Uani 1 1 d . . .
C11 C 0.7402(8) 1.0072(10) 0.8732(6) 0.022(3) Uani 1 1 d . . .
C12 C 0.7772(7) 1.0568(11) 0.8161(5) 0.022(2) Uani 1 1 d . . .
H12A H 0.8368 1.0257 0.8157 0.026 Uiso 1 1 calc R . .
C13 C 0.7276(9) 1.1520(10) 0.7594(7) 0.027(3) Uani 1 1 d . . .
H13A H 0.7526 1.1841 0.7195 0.033 Uiso 1 1 calc R . .
C14 C 0.6440(8) 1.1988(9) 0.7606(7) 0.025(3) Uani 1 1 d . . .
H14A H 0.6100 1.2634 0.7215 0.030 Uiso 1 1 calc R . .
C15 C 0.6081(8) 1.1528(10) 0.8187(7) 0.024(3) Uani 1 1 d . . .
H15A H 0.5495 1.1865 0.8199 0.028 Uiso 1 1 calc R . .
C16 C 0.6559(7) 1.0591(12) 0.8748(6) 0.022(2) Uani 1 1 d . . .
H16A H 0.6310 1.0295 0.9153 0.026 Uiso 1 1 calc R . .
C21 C 0.9303(8) 0.9079(8) 1.0042(6) 0.017(2) Uani 1 1 d . . .
C22 C 0.9872(8) 0.9022(10) 0.9460(6) 0.024(3) Uani 1 1 d . . .
H22A H 1.0561 0.9163 0.9798 0.036 Uiso 1 1 calc R . .
H22B H 0.9635 0.9684 0.9022 0.036 Uiso 1 1 calc R . .
H22C H 0.9785 0.8184 0.9187 0.036 Uiso 1 1 calc R . .
C23 C 0.9442(7) 1.0393(10) 1.0477(6) 0.026(3) Uani 1 1 d . . .
H23A H 1.0135 1.0565 1.0772 0.039 Uiso 1 1 calc R . .
H23B H 0.9127 1.0398 1.0890 0.039 Uiso 1 1 calc R . .
H23C H 0.9151 1.1051 1.0046 0.039 Uiso 1 1 calc R . .
C24 C 0.9655(8) 0.8021(9) 1.0720(6) 0.021(3) Uani 1 1 d . . .
H24A H 1.0356 0.8100 1.1031 0.031 Uiso 1 1 calc R . .
H24B H 0.9508 0.7187 1.0442 0.031 Uiso 1 1 calc R . .
H24C H 0.9326 0.8104 1.1119 0.031 Uiso 1 1 calc R . .
C31 C 0.5660(8) 0.6261(10) 0.9446(7) 0.024(3) Uani 1 1 d . . .
C32 C 0.5362(8) 0.7582(9) 0.8999(6) 0.024(3) Uani 1 1 d . . .
H32A H 0.4656 0.7621 0.8711 0.036 Uiso 1 1 calc R . .
H32B H 0.5661 0.7691 0.8579 0.036 Uiso 1 1 calc R . .
H32C H 0.5583 0.8261 0.9425 0.036 Uiso 1 1 calc R . .
C33 C 0.5267(8) 0.5222(10) 0.8780(6) 0.029(3) Uani 1 1 d . . .
H33A H 0.4560 0.5288 0.8517 0.044 Uiso 1 1 calc R . .
H33B H 0.5447 0.4387 0.9052 0.044 Uiso 1 1 calc R . .
H33C H 0.5541 0.5322 0.8342 0.044 Uiso 1 1 calc R . .
C34 C 0.5226(8) 0.6137(10) 1.0124(6) 0.026(3) Uani 1 1 d . . .
H34A H 0.4518 0.6156 0.9851 0.038 Uiso 1 1 calc R . .
H34B H 0.5448 0.6845 1.0527 0.038 Uiso 1 1 calc R . .
H34C H 0.5432 0.5329 1.0428 0.038 Uiso 1 1 calc R . .
C41 C 0.7270(7) 0.4716(8) 1.0546(6) 0.013(2) Uani 1 1 d . . .
C42 C 0.7419(8) 0.4731(9) 1.1411(7) 0.022(3) Uani 1 1 d . . .
H42A H 0.7421 0.5527 1.1678 0.027 Uiso 1 1 calc R . .
C43 C 0.7563(9) 0.3648(10) 1.1886(6) 0.024(3) Uani 1 1 d . . .
H43A H 0.7654 0.3702 1.2470 0.029 Uiso 1 1 calc R . .
C44 C 0.7576(8) 0.2464(9) 1.1522(7) 0.024(3) Uani 1 1 d . . .
H44A H 0.7676 0.1709 1.1853 0.029 Uiso 1 1 calc R . .
C45 C 0.7442(8) 0.2407(10) 1.0673(7) 0.025(3) Uani 1 1 d . . .
H45A H 0.7470 0.1614 1.0412 0.031 Uiso 1 1 calc R . .
C46 C 0.7264(8) 0.3543(10) 1.0199(7) 0.025(3) Uani 1 1 d . . .
H46A H 0.7134 0.3490 0.9607 0.030 Uiso 1 1 calc R . .
C51 C 0.5339(8) 0.4076(9) 0.4149(6) 0.020(3) Uani 1 1 d . . .
C52 C 0.4749(8) 0.5230(10) 0.4221(7) 0.032(3) Uani 1 1 d . . .
H52A H 0.4072 0.4978 0.4071 0.048 Uiso 1 1 calc R . .
H52B H 0.4786 0.5899 0.3832 0.048 Uiso 1 1 calc R . .
H52C H 0.5011 0.5551 0.4807 0.048 Uiso 1 1 calc R . .
C53 C 0.5246(8) 0.2953(10) 0.4707(6) 0.027(3) Uani 1 1 d . . .
H53A H 0.4560 0.2756 0.4561 0.041 Uiso 1 1 calc R . .
H53B H 0.5542 0.3190 0.5309 0.041 Uiso 1 1 calc R . .
H53C H 0.5576 0.2203 0.4603 0.041 Uiso 1 1 calc R . .
C54 C 0.4919(8) 0.3619(10) 0.3201(6) 0.027(3) Uani 1 1 d . . .
H54A H 0.4231 0.3410 0.3034 0.040 Uiso 1 1 calc R . .
H54B H 0.5272 0.2863 0.3141 0.040 Uiso 1 1 calc R . .
H54C H 0.4989 0.4300 0.2833 0.040 Uiso 1 1 calc R . .
C61 C 0.6687(7) 0.6006(8) 0.3988(6) 0.018(2) Uani 1 1 d . . .
C62 C 0.6691(8) 0.6133(10) 0.3180(6) 0.025(3) Uani 1 1 d . . .
H62A H 0.6683 0.5391 0.2856 0.030 Uiso 1 1 calc R . .
C63 C 0.6706(8) 0.7326(10) 0.2830(7) 0.028(3) Uani 1 1 d . . .
H63A H 0.6706 0.7398 0.2272 0.034 Uiso 1 1 calc R . .
C64 C 0.6722(8) 0.8404(11) 0.3300(7) 0.030(3) Uani 1 1 d . . .
H64A H 0.6714 0.9219 0.3055 0.036 Uiso 1 1 calc R . .
C65 C 0.6750(9) 0.8315(11) 0.4117(7) 0.035(3) Uani 1 1 d . . .
H65A H 0.6783 0.9062 0.4443 0.042 Uiso 1 1 calc R . .
C66 C 0.6729(9) 0.7099(10) 0.4468(8) 0.027(3) Uani 1 1 d . . .
H66A H 0.6744 0.7027 0.5031 0.033 Uiso 1 1 calc R . .
C71 C 0.9229(7) 0.1960(9) 0.6300(6) 0.019(2) Uani 1 1 d . . .
C72 C 0.8703(8) 0.0809(10) 0.6107(7) 0.028(3) Uani 1 1 d . . .
H72A H 0.8128 0.0743 0.5610 0.034 Uiso 1 1 calc R . .
C73 C 0.9039(9) -0.0255(10) 0.6664(8) 0.031(3) Uani 1 1 d . . .
H73A H 0.8688 -0.1033 0.6551 0.037 Uiso 1 1 calc R . .
C74 C 0.9882(10) -0.0130(10) 0.7368(7) 0.033(3) Uani 1 1 d . . .
H74A H 1.0131 -0.0845 0.7727 0.040 Uiso 1 1 calc R . .
C75 C 1.0378(10) 0.1019(10) 0.7567(7) 0.035(3) Uani 1 1 d . . .
H75A H 1.0942 0.1099 0.8072 0.042 Uiso 1 1 calc R . .
C76 C 1.0042(8) 0.2055(10) 0.7018(7) 0.027(3) Uani 1 1 d . . .
H76A H 1.0386 0.2838 0.7149 0.032 Uiso 1 1 calc R . .
C81 C 0.9768(8) 0.4180(9) 0.5388(7) 0.021(2) Uani 1 1 d . . .
C82 C 1.0511(7) 0.3266(10) 0.5288(7) 0.027(3) Uani 1 1 d . . .
H82A H 1.1039 0.3753 0.5223 0.041 Uiso 1 1 calc R . .
H82B H 1.0201 0.2734 0.4783 0.041 Uiso 1 1 calc R . .
H82C H 1.0772 0.2723 0.5794 0.041 Uiso 1 1 calc R . .
C83 C 1.0259(9) 0.5127(10) 0.6105(7) 0.032(3) Uani 1 1 d . . .
H83A H 1.0775 0.5574 0.5994 0.049 Uiso 1 1 calc R . .
H83B H 1.0536 0.4669 0.6647 0.049 Uiso 1 1 calc R . .
H83C H 0.9781 0.5745 0.6134 0.049 Uiso 1 1 calc R . .
C84 C 0.9255(8) 0.4899(10) 0.4530(6) 0.022(3) Uani 1 1 d . . .
H84A H 0.9728 0.5426 0.4407 0.032 Uiso 1 1 calc R . .
H84B H 0.8742 0.5443 0.4574 0.032 Uiso 1 1 calc R . .
H84C H 0.8971 0.4280 0.4070 0.032 Uiso 1 1 calc R . .
F1 F 0.8129(5) 0.8715(5) 1.1659(3) 0.0270(16) Uani 1 1 d . . .
F2 F 0.6521(5) 0.9012(5) 1.0917(4) 0.0276(16) Uani 1 1 d . . .
F3 F 0.6859(5) 0.1492(5) 0.4337(4) 0.0286(15) Uani 1 1 d . . .
F4 F 0.7472(4) 0.1785(5) 0.3307(3) 0.0274(15) Uani 1 1 d . . .
B1 B 0.7376(10) 0.8507(11) 1.0894(8) 0.018(3) Uani 1 1 d . . .
B2 B 0.7405(11) 0.2261(12) 0.4028(8) 0.025(3) Uani 1 1 d . . .

loop_
_atom_site_aniso_label
_atom_site_aniso_U_11
_atom_site_aniso_U_22
_atom_site_aniso_U_33
_atom_site_aniso_U_23
_atom_site_aniso_U_13
_atom_site_aniso_U_12
W1 0.0201(2) 0.01110(18) 0.0118(2) -0.00202(18) 0.00647(16) -0.0002(2)
Pd1 0.0182(5) 0.0098(4) 0.0122(4) -0.0019(3) 0.0067(4) -0.0013(3)
Pd2 0.0188(5) 0.0117(4) 0.0117(4) -0.0014(3) 0.0056(4) 0.0000(3)
P1 0.0222(17) 0.0069(12) 0.0143(14) -0.0006(10) 0.0086(13) -0.0005(11)
P2 0.0205(16) 0.0131(13) 0.0152(15) -0.0005(11) 0.0096(13) -0.0021(12)
P3 0.0235(17) 0.0102(14) 0.0129(14) 0.0003(12) 0.0045(12) 0.0000(13)
P4 0.0246(17) 0.0100(13) 0.0168(15) -0.0014(11) 0.0105(13) 0.0028(12)
S1 0.0392(19) 0.0123(14) 0.0194(15) -0.0019(11) 0.0168(14) -0.0034(12)
S2 0.0425(19) 0.0104(14) 0.0218(15) -0.0012(12) 0.0184(14) -0.0052(13)
S3 0.0198(15) 0.0305(18) 0.0174(14) -0.0042(12) 0.0030(12) 0.0056(13)
S4 0.0238(16) 0.0275(16) 0.0157(14) -0.0049(12) 0.0033(12) 0.0092(13)
O1 0.037(5) 0.007(4) 0.025(4) 0.000(3) 0.021(4) -0.003(3)
O2 0.027(4) 0.010(4) 0.010(4) -0.001(3) 0.008(3) -0.003(3)
O3 0.026(5) 0.013(4) 0.016(4) -0.004(3) 0.008(4) 0.000(3)
O4 0.028(5) 0.006(3) 0.015(4) 0.000(3) 0.000(3) 0.008(3)
C11 0.019(7) 0.024(6) 0.018(6) -0.010(4) 0.000(5) -0.008(5)
C12 0.033(6) 0.013(5) 0.019(5) -0.001(5) 0.010(5) -0.008(6)
C13 0.042(8) 0.022(6) 0.016(6) -0.007(5) 0.009(6) -0.012(6)
C14 0.028(7) 0.013(6) 0.024(6) 0.007(5) -0.001(5) 0.006(5)
C15 0.017(6) 0.017(6) 0.026(7) -0.002(5) -0.004(5) -0.007(5)
C16 0.027(6) 0.022(5) 0.018(5) -0.008(6) 0.009(5) -0.006(6)
C21 0.022(6) 0.008(5) 0.020(6) -0.012(4) 0.005(5) -0.003(4)
C22 0.022(7) 0.021(6) 0.021(6) -0.012(4) -0.002(5) -0.005(5)
C23 0.023(6) 0.030(7) 0.022(6) -0.004(5) 0.005(5) -0.005(5)
C24 0.031(7) 0.014(5) 0.015(6) 0.007(4) 0.005(5) 0.000(5)
C31 0.026(7) 0.022(6) 0.030(7) 0.005(5) 0.017(6) -0.001(5)
C32 0.027(7) 0.023(6) 0.021(6) -0.003(5) 0.007(6) -0.003(5)
C33 0.027(7) 0.040(8) 0.016(6) -0.012(5) 0.004(5) -0.005(5)
C34 0.022(7) 0.025(6) 0.030(7) -0.011(5) 0.009(6) -0.009(5)
C41 0.014(6) 0.008(5) 0.015(5) 0.002(4) 0.004(5) 0.000(4)
C42 0.039(8) 0.006(5) 0.030(7) 0.000(4) 0.022(6) -0.007(5)
C43 0.042(8) 0.027(6) 0.004(5) -0.001(4) 0.009(5) 0.006(6)
C44 0.042(8) 0.009(5) 0.023(7) 0.008(5) 0.014(6) 0.006(5)
C45 0.031(8) 0.012(6) 0.038(8) 0.002(5) 0.018(6) 0.000(5)
C46 0.032(8) 0.023(6) 0.021(6) 0.001(5) 0.012(6) -0.005(5)
C51 0.037(7) 0.011(5) 0.004(5) -0.003(4) -0.001(5) -0.004(5)
C52 0.029(7) 0.037(8) 0.025(7) -0.008(5) 0.004(6) 0.006(5)
C53 0.027(7) 0.022(6) 0.028(7) 0.004(5) 0.006(6) -0.014(5)
C54 0.021(7) 0.027(6) 0.022(6) -0.011(5) -0.004(5) 0.000(5)
C61 0.019(6) 0.010(5) 0.023(6) -0.001(4) 0.006(5) -0.003(4)
C62 0.032(7) 0.022(6) 0.017(6) -0.009(5) 0.005(5) 0.002(5)
C63 0.036(8) 0.029(7) 0.023(7) 0.011(5) 0.015(6) 0.003(6)
C64 0.020(7) 0.030(7) 0.044(8) 0.001(6) 0.018(6) 0.004(5)
C65 0.046(9) 0.021(7) 0.039(8) -0.010(6) 0.017(7) 0.000(6)
C66 0.029(7) 0.018(7) 0.033(7) 0.004(5) 0.010(6) 0.004(5)
C71 0.016(6) 0.020(6) 0.020(6) 0.004(4) 0.006(5) 0.004(5)
C72 0.040(7) 0.015(7) 0.034(7) 0.010(5) 0.019(6) 0.010(5)
C73 0.037(8) 0.019(7) 0.045(8) 0.009(5) 0.026(7) -0.002(5)
C74 0.061(10) 0.011(6) 0.034(8) 0.012(5) 0.026(7) 0.022(6)
C75 0.063(9) 0.029(7) 0.009(6) 0.000(4) 0.010(6) 0.030(6)
C76 0.027(7) 0.029(7) 0.026(7) 0.003(5) 0.012(6) 0.007(5)
C81 0.027(7) 0.017(6) 0.025(6) 0.004(4) 0.017(5) 0.001(5)
C82 0.023(7) 0.028(6) 0.037(7) 0.011(5) 0.017(6) 0.001(5)
C83 0.040(8) 0.024(6) 0.036(7) -0.009(5) 0.018(6) -0.010(5)
C84 0.024(7) 0.026(6) 0.015(6) 0.001(4) 0.007(5) -0.005(5)
F1 0.047(5) 0.016(3) 0.015(3) -0.002(2) 0.010(3) -0.005(3)
F2 0.035(4) 0.021(3) 0.038(4) 0.004(3) 0.025(4) 0.010(3)
F3 0.040(4) 0.010(3) 0.036(4) 0.004(3) 0.016(3) -0.004(3)
F4 0.044(4) 0.019(3) 0.017(3) -0.007(3) 0.009(3) 0.005(3)
B1 0.026(8) 0.016(7) 0.011(7) -0.005(5) 0.005(6) 0.006(5)
B2 0.038(9) 0.017(7) 0.023(8) 0.009(5) 0.016(7) 0.007(6)

loop_
_atom_type_symbol
_atom_type_description
_atom_type_scat_dispersion_real
_atom_type_scat_dispersion_imag
_atom_type_scat_source
C C 0.0033 0.0016 'International Tables Vol C Tables 4.2.6.8 and 6.1.1.4'
H H 0.0000 0.0000 'International Tables Vol C Tables 4.2.6.8 and 6.1.1.4'
B B 0.0013 0.0007 'International Tables Vol C Tables 4.2.6.8 and 6.1.1.4'
O O 0.0106 0.0060 'International Tables Vol C Tables 4.2.6.8 and 6.1.1.4'
F F 0.0171 0.0103 'International Tables Vol C Tables 4.2.6.8 and 6.1.1.4'
P P 0.1023 0.0942 'International Tables Vol C Tables 4.2.6.8 and 6.1.1.4'
S S 0.1246 0.1234 'International Tables Vol C Tables 4.2.6.8 and 6.1.1.4'
Pd Pd -0.9988 1.0072 'International Tables Vol C Tables 4.2.6.8 and 6.1.1.4'
W W -0.8490 6.8722 'International Tables Vol C Tables 4.2.6.8 and 6.1.1.4'

loop_
_geom_angle_atom_site_label_1
_geom_angle_atom_site_label_2
_geom_angle_atom_site_label_3
_geom_angle
_geom_angle_site_symmetry_1
_geom_angle_site_symmetry_3
_geom_angle_publ_flag
S2 W1 S4 109.73(11) . . ?
S2 W1 S1 105.75(10) . . ?
S4 W1 S1 112.56(11) . . ?
S2 W1 S3 110.95(11) . . ?
S4 W1 S3 106.28(10) . . ?
S1 W1 S3 111.64(11) . . ?
S2 W1 Pd1 52.74(7) . . ?
S4 W1 Pd1 130.40(7) . . ?
S1 W1 Pd1 53.19(7) . . ?
S3 W1 Pd1 123.26(7) . . ?
S2 W1 Pd2 128.05(7) . . ?
S4 W1 Pd2 53.34(7) . . ?
S1 W1 Pd2 126.20(7) . . ?
S3 W1 Pd2 53.03(7) . . ?
Pd1 W1 Pd2 176.21(3) . . ?
P1 Pd1 P2 91.66(9) . . ?
P1 Pd1 S2 173.95(11) . . ?
P2 Pd1 S2 89.23(9) . . ?
P1 Pd1 S1 85.77(9) . . ?
P2 Pd1 S1 169.46(11) . . ?
S2 Pd1 S1 94.40(9) . . ?
P1 Pd1 W1 132.99(7) . . ?
P2 Pd1 W1 134.72(7) . . ?
S2 Pd1 W1 47.30(6) . . ?
S1 Pd1 W1 47.25(6) . . ?
P4 Pd2 P3 90.87(10) . . ?
P4 Pd2 S3 171.93(10) . . ?
P3 Pd2 S3 90.89(10) . . ?
P4 Pd2 S4 85.41(10) . . ?
P3 Pd2 S4 169.54(10) . . ?
S3 Pd2 S4 94.15(9) . . ?
P4 Pd2 W1 132.22(7) . . ?
P3 Pd2 W1 136.70(8) . . ?
S3 Pd2 W1 47.18(6) . . ?
S4 Pd2 W1 47.05(6) . . ?
O1 P1 C11 99.5(4) . . ?
O1 P1 C21 104.0(4) . . ?
C11 P1 C21 110.9(5) . . ?
O1 P1 Pd1 115.7(3) . . ?
C11 P1 Pd1 114.2(3) . . ?
C21 P1 Pd1 111.7(3) . . ?
O2 P2 C41 98.3(4) . . ?
O2 P2 C31 106.8(4) . . ?
C41 P2 C31 105.2(5) . . ?
O2 P2 Pd1 113.8(3) . . ?
C41 P2 Pd1 123.0(3) . . ?
C31 P2 Pd1 108.4(3) . . ?
O4 P3 C61 101.9(4) . . ?
O4 P3 C51 104.6(4) . . ?
C61 P3 C51 106.7(4) . . ?
O4 P3 Pd2 114.7(3) . . ?
C61 P3 Pd2 108.9(3) . . ?
C51 P3 Pd2 118.5(3) . . ?
O3 P4 C71 100.0(4) . . ?
O3 P4 C81 102.4(4) . . ?
C71 P4 C81 112.2(5) . . ?
O3 P4 Pd2 117.3(3) . . ?
C71 P4 Pd2 109.4(3) . . ?
C81 P4 Pd2 114.6(3) . . ?
W1 S1 Pd1 79.55(8) . . ?
W1 S2 Pd1 79.97(8) . . ?
W1 S3 Pd2 79.79(9) . . ?
W1 S4 Pd2 79.61(9) . . ?
B1 O1 P1 137.6(6) . . ?
B1 O2 P2 137.6(6) . . ?
B2 O3 P4 132.1(7) . . ?
B2 O4 P3 128.1(7) . . ?
C16 C11 C12 118.2(10) . . ?
C16 C11 P1 116.7(8) . . ?
C12 C11 P1 125.0(8) . . ?
C11 C12 C13 120.4(10) . . ?
C14 C13 C12 120.3(10) . . ?
C13 C14 C15 119.8(10) . . ?
C16 C15 C14 120.6(11) . . ?
C15 C16 C11 120.6(10) . . ?
C22 C21 C24 109.8(8) . . ?
C22 C21 C23 109.7(8) . . ?
C24 C21 C23 110.0(8) . . ?
C22 C21 P1 115.4(7) . . ?
C24 C21 P1 104.5(7) . . ?
C23 C21 P1 107.1(7) . . ?
C33 C31 C34 110.2(9) . . ?
C33 C31 C32 108.5(9) . . ?
C34 C31 C32 108.6(8) . . ?
C33 C31 P2 112.2(8) . . ?
C34 C31 P2 109.2(8) . . ?
C32 C31 P2 108.0(7) . . ?
C46 C41 C42 115.8(9) . . ?
C46 C41 P2 125.7(7) . . ?
C42 C41 P2 118.2(7) . . ?
C43 C42 C41 122.6(9) . . ?
C42 C43 C44 120.6(9) . . ?
C45 C44 C43 118.8(10) . . ?
C44 C45 C46 118.8(10) . . ?
C41 C46 C45 123.4(10) . . ?
C52 C51 C53 111.4(9) . . ?
C52 C51 C54 107.8(9) . . ?
C53 C51 C54 107.5(8) . . ?
C52 C51 P3 113.1(7) . . ?
C53 C51 P3 109.4(7) . . ?
C54 C51 P3 107.3(7) . . ?
C62 C61 C66 119.0(9) . . ?
C62 C61 P3 120.6(7) . . ?
C66 C61 P3 120.4(8) . . ?
C61 C62 C63 121.2(9) . . ?
C64 C63 C62 119.5(10) . . ?
C65 C64 C63 120.9(11) . . ?
C64 C65 C66 119.3(11) . . ?
C61 C66 C65 120.0(10) . . ?
C76 C71 C72 120.0(10) . . ?
C76 C71 P4 124.2(8) . . ?
C72 C71 P4 115.8(8) . . ?
C71 C72 C73 119.5(11) . . ?
C74 C73 C72 118.5(11) . . ?
C73 C74 C75 121.6(10) . . ?
C74 C75 C76 119.4(12) . . ?
C71 C76 C75 121.0(11) . . ?
C82 C81 C83 110.4(10) . . ?
C82 C81 C84 108.8(8) . . ?
C83 C81 C84 110.3(9) . . ?
C82 C81 P4 108.8(7) . . ?
C83 C81 P4 114.5(7) . . ?
C84 C81 P4 103.7(7) . . ?
F1 B1 F2 110.0(9) . . ?
F1 B1 O2 108.2(9) . . ?
F2 B1 O2 110.5(10) . . ?
F1 B1 O1 110.0(10) . . ?
F2 B1 O1 107.5(9) . . ?
O2 B1 O1 110.7(8) . . ?
F4 B2 F3 112.4(10) . . ?
F4 B2 O3 109.6(10) . . ?
F3 B2 O3 109.9(9) . . ?
F4 B2 O4 108.4(9) . . ?
F3 B2 O4 109.3(10) . . ?
O3 B2 O4 107.1(9) . . ?

loop_
_geom_bond_atom_site_label_1
_geom_bond_atom_site_label_2
_geom_bond_distance
_geom_bond_site_symmetry_2
_geom_bond_publ_flag
W1 S2 2.187(3) . ?
W1 S4 2.188(3) . ?
W1 S1 2.188(3) . ?
W1 S3 2.191(3) . ?
W1 Pd1 2.9305(9) . ?
W1 Pd2 2.9403(9) . ?
Pd1 P1 2.303(3) . ?
Pd1 P2 2.320(3) . ?
Pd1 S2 2.369(3) . ?
Pd1 S1 2.386(3) . ?
Pd2 P4 2.291(3) . ?
Pd2 P3 2.304(3) . ?
Pd2 S3 2.387(3) . ?
Pd2 S4 2.398(3) . ?
P1 O1 1.562(7) . ?
P1 C11 1.837(11) . ?
P1 C21 1.866(11) . ?
P2 O2 1.565(6) . ?
P2 C41 1.824(9) . ?
P2 C31 1.843(12) . ?
P3 O4 1.567(7) . ?
P3 C61 1.812(9) . ?
P3 C51 1.852(12) . ?
P4 O3 1.555(7) . ?
P4 C71 1.822(10) . ?
P4 C81 1.877(10) . ?
O1 B1 1.473(13) . ?
O2 B1 1.454(13) . ?
O3 B2 1.475(15) . ?
O4 B2 1.502(13) . ?
C11 C16 1.382(14) . ?
C11 C12 1.385(13) . ?
C12 C13 1.391(14) . ?
C13 C14 1.349(15) . ?
C14 C15 1.376(14) . ?
C15 C16 1.367(15) . ?
C21 C22 1.528(13) . ?
C21 C24 1.541(13) . ?
C21 C23 1.541(13) . ?
C31 C33 1.520(13) . ?
C31 C34 1.524(13) . ?
C31 C32 1.562(13) . ?
C41 C46 1.365(13) . ?
C41 C42 1.398(13) . ?
C42 C43 1.363(13) . ?
C43 C44 1.392(14) . ?
C44 C45 1.379(14) . ?
C45 C46 1.406(14) . ?
C51 C52 1.530(14) . ?
C51 C53 1.551(13) . ?
C51 C54 1.564(13) . ?
C61 C62 1.381(13) . ?
C61 C66 1.395(13) . ?
C62 C63 1.390(13) . ?
C63 C64 1.379(14) . ?
C64 C65 1.375(15) . ?
C65 C66 1.414(14) . ?
C71 C76 1.359(14) . ?
C71 C72 1.411(15) . ?
C72 C73 1.427(15) . ?
C73 C74 1.373(16) . ?
C74 C75 1.389(16) . ?
C75 C76 1.396(14) . ?
C81 C82 1.525(14) . ?
C81 C83 1.526(14) . ?
C81 C84 1.558(14) . ?
F1 B1 1.375(14) . ?
F2 B1 1.395(14) . ?
F3 B2 1.385(14) . ?
F4 B2 1.358(13) . ?
